data_7110575
loop_
_publ_author_name
'Berger, Daniel'
'Imhof, Wolfgang'

_publ_section_title
;
 One-pot synthesis of \g-lactams in a reaction cascade from
 \a,\b-unsaturated imines, CO and ethylene catalysed by Ru3(CO)12&#x2020;
;
_journal_issue 16
_journal_name_full 'Chemical Communications'
_journal_page_first 1457
_journal_paper_doi 10.1039/a903266e
_journal_year 1999
_chemical_formula_sum 'C13 H21 N O'
_chemical_formula_weight 207.31
_chemical_name_systematic
; 
 ? 
;
_space_group_IT_number 43
_symmetry_cell_setting orthorhombic
_symmetry_space_group_name_Hall 'F 2 -2d'
_symmetry_space_group_name_H-M 'F d d 2'
_atom_sites_solution_hydrogens geom
_atom_sites_solution_primary direct
_atom_sites_solution_secondary difmap
_audit_creation_method SHELXL
_cell_angle_alpha 90.00
_cell_angle_beta 90.00
_cell_angle_gamma 90.00
_cell_formula_units_Z 16
_cell_length_a 20.4759(12)
_cell_length_b 22.0944(12)
_cell_length_c 11.4430(4)
_cell_measurement_temperature 293(2)
_cell_volume 5176.8(5)
_computing_cell_refinement DENZO
_computing_data_collection DENZO
_computing_data_reduction DENZO
_computing_molecular_graphics XPMA
_computing_publication_material XP
_computing_structure_refinement 'SHELXL-93 (Sheldrick, 1993)'
_computing_structure_solution 'SHELXS-86 (Sheldrick, 1990)'
_diffrn_ambient_temperature 183(2)
_diffrn_measurement_device KAPPA-CCD
_diffrn_measurement_method 'phi-scan, omega-scan'
_diffrn_radiation_monochromator graphite
_diffrn_radiation_source 'fine-focus sealed tube'
_diffrn_radiation_type MoK\a
_diffrn_radiation_wavelength 0.71073
_diffrn_reflns_av_R_equivalents 0.0000
_diffrn_reflns_av_sigmaI/netI 0.0299
_diffrn_reflns_limit_h_max 25
_diffrn_reflns_limit_h_min 0
_diffrn_reflns_limit_k_max 27
_diffrn_reflns_limit_k_min 0
_diffrn_reflns_limit_l_max 13
_diffrn_reflns_limit_l_min 0
_diffrn_reflns_number 1376
_diffrn_reflns_theta_max 26.41
_diffrn_reflns_theta_min 3.44
_exptl_absorpt_coefficient_mu 0.066
_exptl_crystal_colour colourless
_exptl_crystal_density_diffrn 1.064
_exptl_crystal_description quader
_exptl_crystal_F_000 1824
_exptl_crystal_size_max 0.4
_exptl_crystal_size_mid 0.2
_exptl_crystal_size_min 0.2
_refine_diff_density_max 0.129
_refine_diff_density_min -0.127
_refine_diff_density_rms 0.026
_refine_ls_abs_structure_details 'Flack H D (1983), Acta Cryst. A39, 876-881'
_refine_ls_abs_structure_Flack -2.05(355)
_refine_ls_extinction_method none
_refine_ls_goodness_of_fit_all 1.081
_refine_ls_goodness_of_fit_obs 1.102
_refine_ls_matrix_type full
_refine_ls_number_parameters 230
_refine_ls_number_reflns 1371
_refine_ls_number_restraints 1
_refine_ls_restrained_S_all 1.159
_refine_ls_restrained_S_obs 1.102
_refine_ls_R_factor_all 0.0634
_refine_ls_R_factor_obs 0.0562
_refine_ls_shift/esd_max -0.005
_refine_ls_shift/esd_mean 0.001
_refine_ls_structure_factor_coef Fsqd
_refine_ls_weighting_details 'w=1/[\s^2^(Fo^2^)+(0.0747P)^2^+4.0404P] where P=(Fo^2^+2Fc^2^)/3'
_refine_ls_weighting_scheme calc
_refine_ls_wR_factor_all 0.1547
_refine_ls_wR_factor_obs 0.1395
_reflns_number_observed 1253
_reflns_number_total 1376
_reflns_observed_criterion >2sigma(I)
_cod_data_source_file 903266esup1.cif
_cod_data_source_block tt1024
_cod_depositor_comments
;
The following automatic conversions were performed:

'_refine_ls_weighting_scheme' value 'calc
w=1/[\s^2^(Fo^2^)+(0.0747P)^2^+4.0404P] where P=(Fo^2^+2Fc^2^)/3' was
changed to 'calc'. New tag '_refine_ls_weighting_details' was
created. The value of the new tag was set to
'w=1/[\s^2^(Fo^2^)+(0.0747P)^2^+4.0404P] where P=(Fo^2^+2Fc^2^)/3'.

Automatic conversion script
Id: cif_fix_values 3143 2015-03-26 13:38:13Z robertas 
;
_cod_original_sg_symbol_H-M Fdd2
_cod_database_code 7110575

loop_
_symmetry_equiv_pos_as_xyz
'x, y, z'
'-x, -y, z'
'x+1/4, -y+1/4, z+1/4'
'-x+1/4, y+1/4, z+1/4'
'x, y+1/2, z+1/2'
'-x, -y+1/2, z+1/2'
'x+1/4, -y+3/4, z+3/4'
'-x+1/4, y+3/4, z+3/4'
'x+1/2, y, z+1/2'
'-x+1/2, -y, z+1/2'
'x+3/4, -y+1/4, z+3/4'
'-x+3/4, y+1/4, z+3/4'
'x+1/2, y+1/2, z'
'-x+1/2, -y+1/2, z'
'x+3/4, -y+3/4, z+1/4'
'-x+3/4, y+3/4, z+1/4'

loop_
_atom_site_aniso_label
_atom_site_aniso_U_11
_atom_site_aniso_U_22
_atom_site_aniso_U_33
_atom_site_aniso_U_23
_atom_site_aniso_U_13
_atom_site_aniso_U_12
N1 0.052(5) 0.053(6) 0.026(4) 0.004(3) -0.001(4) -0.018(4)
C1 0.078(7) 0.046(8) 0.042(6) -0.002(4) 0.024(5) -0.032(5)
C2 0.076(6) 0.072(6) 0.027(3) 0.010(3) 0.000(4) -0.038(5)
C3 0.061(4) 0.044(3) 0.035(3) 0.000(2) 0.000(2) -0.011(3)
C4 0.055(4) 0.042(3) 0.035(3) 0.001(2) -0.004(3) 0.000(3)
C5 0.056(4) 0.067(5) 0.054(4) -0.007(3) -0.004(3) -0.014(4)
C6 0.046(7) 0.097(12) 0.118(15) 0.001(8) -0.017(7) 0.045(7)
C7 0.150(15) 0.038(6) 0.128(16) 0.015(8) 0.010(11) -0.021(7)
O1 0.072(4) 0.070(3) 0.036(3) -0.011(2) 0.012(3) -0.005(3)
N1X 0.051(6) 0.049(5) 0.028(3) 0.006(3) -0.012(4) -0.009(4)
C1X 0.134(11) 0.062(12) 0.016(4) 0.004(4) -0.009(5) -0.044(6)
C2X 0.044(4) 0.076(6) 0.027(3) 0.002(3) 0.002(3) -0.007(3)
C3X 0.040(3) 0.040(3) 0.033(3) 0.002(2) -0.003(2) -0.007(3)
C4X 0.058(4) 0.048(4) 0.031(3) 0.006(3) -0.002(3) -0.014(3)
C5X 0.057(4) 0.047(4) 0.056(4) -0.001(3) -0.004(3) -0.005(3)
C6X 0.054(6) 0.056(7) 0.080(9) -0.011(6) -0.028(6) 0.022(5)
C7X 0.102(12) 0.071(8) 0.070(8) -0.009(6) -0.013(7) -0.023(8)
O1X 0.087(5) 0.090(5) 0.022(2) -0.002(3) 0.009(3) -0.033(4)
C8 0.059(2) 0.0487(14) 0.0341(13) -0.0013(11) 0.0074(12) -0.0132(13)
C9 0.070(2) 0.080(2) 0.100(3) 0.031(2) 0.010(2) 0.026(2)
C10 0.035(2) 0.187(6) 0.116(4) 0.051(4) 0.002(2) -0.010(3)
C11 0.094(3) 0.104(3) 0.082(3) 0.009(3) -0.004(2) -0.046(3)
C12 0.101(3) 0.056(2) 0.070(2) 0.004(2) 0.007(2) -0.023(2)
C13 0.057(2) 0.053(2) 0.060(2) 0.0095(14) -0.0001(14) 0.0025(13)

loop_
_atom_site_label
_atom_site_type_symbol
_atom_site_fract_x
_atom_site_fract_y
_atom_site_fract_z
_atom_site_U_iso_or_equiv
_atom_site_thermal_displace_type
_atom_site_occupancy
_atom_site_calc_flag
_atom_site_refinement_flags
_atom_site_disorder_group
N1 N 0.0151(5) 0.2668(6) 0.5926(10) 0.043(2) Uani 0.514(9) d P 1
C1 C 0.0376(8) 0.2758(11) 0.4784(15) 0.055(4) Uani 0.486(9) d P 1
H1 H 0.0326(8) 0.2499(11) 0.4150(15) 0.058(13) Uiso 0.514(9) calc PR 1
C2 C 0.0697(5) 0.3326(5) 0.4796(7) 0.058(2) Uani 0.514(9) d P 1
H2 H 0.0869(5) 0.3517(5) 0.4140(7) 0.058(13) Uiso 0.514(9) calc PR 1
C3 C 0.0721(3) 0.3581(3) 0.6021(5) 0.047(2) Uani 0.514(9) d P 1
C4 C 0.0219(4) 0.3185(3) 0.6637(6) 0.044(2) Uani 0.514(9) d P 1
C5 C 0.1378(3) 0.3538(3) 0.6617(6) 0.059(2) Uani 0.514(9) d P 1
H5A H 0.1682(3) 0.3799(3) 0.6204(6) 0.060(13) Uiso 0.514(9) calc PR 1
H5B H 0.1334(3) 0.3696(3) 0.7404(6) 0.060(13) Uiso 0.514(9) calc PR 1
C6 C 0.1677(7) 0.2905(10) 0.6691(20) 0.087(7) Uani 0.486(9) d P 1
H6A H 0.2090(7) 0.2926(10) 0.7088(20) 0.145(28) Uiso 0.514(9) calc PR 1
H6B H 0.1742(7) 0.2748(10) 0.5917(20) 0.145(28) Uiso 0.514(9) calc PR 1
H6C H 0.1388(7) 0.2643(10) 0.7115(20) 0.145(28) Uiso 0.514(9) calc PR 1
C7 C 0.0482(10) 0.4234(7) 0.6071(20) 0.105(8) Uani 0.514(9) d P 1
H7A H 0.0078(16) 0.4269(8) 0.5649(40) 0.071(11) Uiso 0.514(9) calc PR 1
H7B H 0.0803(15) 0.4495(7) 0.5726(47) 0.071(11) Uiso 0.514(9) calc PR 1
H7C H 0.0413(27) 0.4349(11) 0.6871(19) 0.071(11) Uiso 0.514(9) calc PR 1
O1 O 0.0071(4) 0.3196(3) 0.7684(5) 0.060(2) Uani 0.514(9) d P 1
N1X N -0.0040(5) 0.2792(6) 0.5808(12) 0.043(2) Uani 0.486(9) d P 2
C1X C 0.0351(11) 0.2899(10) 0.4736(13) 0.070(6) Uani 0.514(9) d P 2
H1X H 0.0185(11) 0.2816(10) 0.3997(13) 0.071(11) Uiso 0.486(9) calc PR 2
C2X C 0.0966(4) 0.3127(5) 0.4887(7) 0.049(2) Uani 0.486(9) d P 2
H2X H 0.1267(4) 0.3184(5) 0.4288(7) 0.071(11) Uiso 0.486(9) calc PR 2
C3X C 0.1089(3) 0.3272(3) 0.6149(5) 0.038(2) Uani 0.486(9) d P 2
C4X C 0.0503(4) 0.2960(4) 0.6730(6) 0.045(2) Uani 0.486(9) d P 2
C5X C 0.1075(3) 0.3953(3) 0.6427(6) 0.053(2) Uani 0.486(9) d P 2
H5C H 0.1129(3) 0.4004(3) 0.7263(6) 0.064(14) Uiso 0.486(9) calc PR 2
H5D H 0.1447(3) 0.4143(3) 0.6049(6) 0.064(14) Uiso 0.486(9) calc PR 2
C6X C 0.0457(6) 0.4286(7) 0.6051(13) 0.063(5) Uani 0.486(9) d P 2
H6D H 0.0498(12) 0.4708(8) 0.6239(49) 0.082(16) Uiso 0.486(9) calc PR 2
H6E H 0.0088(6) 0.4119(19) 0.6454(42) 0.082(16) Uiso 0.486(9) calc PR 2
H6F H 0.0397(18) 0.4240(25) 0.5224(15) 0.082(16) Uiso 0.486(9) calc PR 2
C7X C 0.1688(8) 0.2993(9) 0.6606(17) 0.081(6) Uani 0.514(9) d P 2
H7D H 0.1691(14) 0.3021(23) 0.7443(16) 0.074(16) Uiso 0.486(9) calc PR 2
H7E H 0.2061(8) 0.3200(17) 0.6294(37) 0.074(16) Uiso 0.486(9) calc PR 2
H7F H 0.1702(15) 0.2575(11) 0.6378(43) 0.074(16) Uiso 0.486(9) calc PR 2
O1X O 0.0381(4) 0.2964(4) 0.7774(4) 0.066(2) Uani 0.486(9) d P 2
C8 C -0.04515(15) 0.22909(12) 0.6127(2) 0.0472(7) Uani 1 d . .
H8 H -0.05309(15) 0.23169(12) 0.6970(2) 0.075(11) Uiso 1 d R .
C9 C -0.1088(2) 0.2428(2) 0.5500(5) 0.0833(13) Uani 1 d . .
H9A H -0.1007(2) 0.2452(2) 0.4666(5) 0.108(5) Uiso 1 d R .
H9B H -0.1256(2) 0.2817(2) 0.5756(5) 0.108(5) Uiso 1 d R .
C10 C -0.1606(2) 0.1924(3) 0.5764(6) 0.113(2) Uani 1 d . .
H10A H -0.1980(2) 0.1991(3) 0.5262(6) 0.108(5) Uiso 1 d R .
H10B H -0.1752(2) 0.1958(3) 0.6567(6) 0.108(5) Uiso 1 d R .
C11 C -0.1349(2) 0.1305(2) 0.5550(5) 0.0932(14) Uani 1 d . .
H11A H -0.1668(2) 0.1015(2) 0.5830(5) 0.108(5) Uiso 1 d R .
H11B H -0.1291(2) 0.1239(2) 0.4718(5) 0.108(5) Uiso 1 d R .
C12 C -0.07403(12) 0.11928(11) 0.6163(3) 0.0757(11) Uani 1 d . .
H12A H -0.05798(12) 0.07938(11) 0.5957(3) 0.108(5) Uiso 1 d R .
H12B H -0.08140(12) 0.11983(11) 0.7000(3) 0.108(5) Uiso 1 d R .
C13 C -0.02347(12) 0.16573(11) 0.5848(3) 0.0566(8) Uani 1 d R .
H13A H -0.01333(12) 0.16307(11) 0.5022(3) 0.108(5) Uiso 1 d R .
H13B H 0.01606(12) 0.15671(11) 0.6282(3) 0.108(5) Uiso 1 d R .

loop_
_atom_type_symbol
_atom_type_description
_atom_type_scat_dispersion_real
_atom_type_scat_dispersion_imag
_atom_type_scat_source
C C 0.0033 0.0016 'International Tables Vol C Tables 4.2.6.8 and 6.1.1.4'
H H 0.0000 0.0000 'International Tables Vol C Tables 4.2.6.8 and 6.1.1.4'
N N 0.0061 0.0033 'International Tables Vol C Tables 4.2.6.8 and 6.1.1.4'
O O 0.0106 0.0060 'International Tables Vol C Tables 4.2.6.8 and 6.1.1.4'

loop_
_geom_angle_atom_site_label_1
_geom_angle_atom_site_label_2
_geom_angle_atom_site_label_3
_geom_angle
C1 N1 C4 113.0(13)
C1 N1 C8 119.4(12)
C4 N1 C8 116.2(9)
N1 C1 C2 105.7(15)
N1 C1 H1 127.2(11)
C2 C1 H1 127.2(8)
C1 C2 C3 110.7(9)
C1 C2 H2 124.6(8)
C3 C2 H2 124.6(3)
C7 C3 C2 112.2(10)
C7 C3 C5 109.1(10)
C2 C3 C5 115.1(7)
C7 C3 C4 108.1(9)
C2 C3 C4 101.2(5)
C5 C3 C4 110.9(5)
O1 C4 N1 123.5(7)
O1 C4 C3 127.0(6)
N1 C4 C3 105.4(7)
C6 C5 C3 116.0(8)
C6 C5 H5A 108.3(8)
C3 C5 H5A 108.3(3)
C6 C5 H5B 108.3(9)
C3 C5 H5B 108.3(3)
H5A C5 H5B 107.4
C5 C6 H6A 109.5(7)
C5 C6 H6B 109.5(9)
H6A C6 H6B 109.5
C5 C6 H6C 109.5(8)
H6A C6 H6C 109.5
H6B C6 H6C 109.5
C3 C7 H7A 109.5(8)
C3 C7 H7B 109.5(8)
H7A C7 H7B 109.5
C3 C7 H7C 109.5(9)
H7A C7 H7C 109.5
H7B C7 H7C 109.5
C8 N1X C1X 130.4(14)
C8 N1X C4X 115.2(8)
C1X N1X C4X 97.8(10)
C2X C1X N1X 116.8(11)
C2X C1X H1X 121.6(7)
N1X C1X H1X 121.6(8)
C1X C2X C3X 110.8(9)
C1X C2X H2X 124.6(7)
C3X C2X H2X 124.6(4)
C7X C3X C2X 113.1(9)
C7X C3X C4X 108.1(10)
C2X C3X C4X 100.9(5)
C7X C3X C5X 110.7(8)
C2X C3X C5X 113.9(6)
C4X C3X C5X 109.6(5)
O1X C4X C3X 125.5(6)
O1X C4X N1X 120.8(8)
C3X C4X N1X 111.5(7)
C6X C5X C3X 115.4(7)
C6X C5X H5C 108.4(6)
C3X C5X H5C 108.4(3)
C6X C5X H5D 108.4(6)
C3X C5X H5D 108.4(3)
H5C C5X H5D 107.5
C5X C6X H6D 109.5(6)
C5X C6X H6E 109.5(6)
H6D C6X H6E 109.5
C5X C6X H6F 109.5(6)
H6D C6X H6F 109.5
H6E C6X H6F 109.5
C3X C7X H7D 109.5(8)
C3X C7X H7E 109.5(8)
H7D C7X H7E 109.5
C3X C7X H7F 109.5(7)
H7D C7X H7F 109.5
H7E C7X H7F 109.5
N1X C8 C13 119.3(6)
C13 C8 N1 104.0(5)
N1X C8 C9 103.3(4)
C13 C8 C9 109.8(3)
N1 C8 C9 121.4(4)
N1X C8 H8 107.5(6)
C13 C8 H8 108.20(15)
N1 C8 H8 104.7(5)
C9 C8 H8 108.1(2)
C8 C9 C10 110.4(3)
C8 C9 H9A 109.2(2)
C10 C9 H9A 110.2(3)
C8 C9 H9B 109.7(2)
C10 C9 H9B 109.4(3)
H9A C9 H9B 108.0
C11 C10 C9 112.5(3)
C11 C10 H10A 108.9(3)
C9 C10 H10A 108.1(2)
C11 C10 H10B 109.8(3)
C9 C10 H10B 109.6(3)
H10A C10 H10B 107.8
C12 C11 C10 112.4(4)
C12 C11 H11A 107.8(2)
C10 C11 H11A 108.3(2)
C12 C11 H11B 110.2(2)
C10 C11 H11B 110.0(3)
H11A C11 H11B 107.9
C11 C12 C13 111.1(2)
C11 C12 H12A 109.2(2)
C13 C12 H12A 109.2
C11 C12 H12B 110.0(2)
C13 C12 H12B 109.6
H12A C12 H12B 107.7
C12 C13 C8 112.47(14)
C12 C13 H13A 109.9
C8 C13 H13A 109.05(15)
C12 C13 H13B 108.2
C8 C13 H13B 109.2(2)
H13A C13 H13B 107.9

loop_
_geom_bond_atom_site_label_1
_geom_bond_atom_site_label_2
_geom_bond_distance
N1 C1 1.40(2)
N1 C4 1.41(2)
N1 C8 1.506(13)
C1 C2 1.42(2)
C1 H1 0.93
C2 C3 1.511(10)
C2 H2 0.93
C3 C7 1.52(2)
C3 C5 1.513(10)
C3 C4 1.523(8)
C4 O1 1.237(8)
C5 C6 1.53(2)
C5 H5A 0.97
C5 H5B 0.97
C6 H6A 0.96
C6 H6B 0.96
C6 H6C 0.96
C7 H7A 0.96
C7 H7B 0.96
C7 H7C 0.96
N1X C8 1.438(14)
N1X C1X 1.48(2)
N1X C4X 1.577(14)
C1X C2X 1.37(2)
C1X H1X 0.93
C2X C3X 1.501(10)
C2X H2X 0.93
C3X C7X 1.47(2)
C3X C4X 1.535(8)
C3X C5X 1.538(8)
C4X O1X 1.221(8)
C5X C6X 1.526(12)
C5X H5C 0.97
C5X H5D 0.97
C6X H6D 0.96
C6X H6E 0.96
C6X H6F 0.96
C7X H7D 0.96
C7X H7E 0.96
C7X H7F 0.96
C8 C13 1.503(4)
C8 C9 1.518(5)
C8 H8 0.98
C9 C10 1.567(6)
C9 H9A 0.97
C9 H9B 0.97
C10 C11 1.485(8)
C10 H10A 0.97
C10 H10B 0.97
C11 C12 1.451(6)
C11 H11A 0.97
C11 H11B 0.97
C12 C13 1.50
C12 H12A 0.97
C12 H12B 0.97
C13 H13A 0.97
C13 H13B 0.97
